data_7005922
loop_
_publ_author_name
'Yang, Xiao-Ping'
'Jones, Richard A.'
'Rivers, Joseph H.'
'Lai, Rachel Pen-jen'

_publ_section_title
;
 Syntheses, structures and luminescent properties of new
 lanthanide-based coordination polymers based on
 1,4-benzenedicarboxylate (bdc).
;
_journal_issue 35
_journal_name_full 'Dalton transactions (Cambridge, England : 2003)'
_journal_page_first 3936
_journal_page_last 3942
_journal_paper_doi 10.1039/b706823a
_journal_year 2007
_chemical_formula_sum 'C13 H24.5 Cl Gd O9.25'
_chemical_formula_weight 521.53
_chemical_name_systematic
;
?
;
_space_group_IT_number 14
_symmetry_cell_setting monoclinic
_symmetry_space_group_name_Hall '-P 2yn'
_symmetry_space_group_name_H-M 'P 1 21/n 1'
_atom_sites_solution_hydrogens geom
_atom_sites_solution_primary direct
_atom_sites_solution_secondary difmap
_audit_creation_method SHELXL-97
_cell_angle_alpha 90.00
_cell_angle_beta 111.59(3)
_cell_angle_gamma 90.00
_cell_formula_units_Z 4
_cell_length_a 11.518(2)
_cell_length_b 16.889(3)
_cell_length_c 12.161(2)
_cell_measurement_reflns_used CCD
_cell_measurement_temperature 153(1)
_cell_volume 2199.7(8)
_computing_cell_refinement 'Collect software, Nonius B.V. 1998'
_computing_data_collection 'Collect software, Nonius B.V. 1998'
_computing_data_reduction
;
DENZO and Scalepack (Otwinoski and Minor, 1997)
;
_computing_molecular_graphics 'XL SHELXTL/PC, Siemens Analytical'
_computing_structure_refinement 'XL SHELXTL/PC, Siemens Analytical'
_computing_structure_solution
;

SIR97 - Altomare A., Burla M.C., Camalli M., Cascarano G.L., Giacovazzo C.,
Guagliardi A., Moliterni A.G.G., Polidori G.,Spagna R.
;
_diffrn_ambient_temperature 153(1)
_diffrn_measured_fraction_theta_full 0.996
_diffrn_measured_fraction_theta_max 0.996
_diffrn_measurement_device_type CCD
_diffrn_measurement_method \w-scans
_diffrn_radiation_monochromator graphite
_diffrn_radiation_source 'fine-focus sealed tube'
_diffrn_radiation_type MoK\a
_diffrn_radiation_wavelength 0.71073
_diffrn_reflns_av_R_equivalents 0.0325
_diffrn_reflns_av_sigmaI/netI 0.0587
_diffrn_reflns_limit_h_max 14
_diffrn_reflns_limit_h_min -14
_diffrn_reflns_limit_k_max 21
_diffrn_reflns_limit_k_min -19
_diffrn_reflns_limit_l_max 15
_diffrn_reflns_limit_l_min -15
_diffrn_reflns_number 8889
_diffrn_reflns_theta_full 27.48
_diffrn_reflns_theta_max 27.48
_diffrn_reflns_theta_min 3.01
_exptl_absorpt_coefficient_mu 3.172
_exptl_absorpt_correction_T_max 0.7053
_exptl_absorpt_correction_T_min 0.5782
_exptl_absorpt_correction_type gaussian
_exptl_absorpt_process_details
;
Absorption correction given as Gaussian
;
_exptl_crystal_colour colorless
_exptl_crystal_density_diffrn 1.575
_exptl_crystal_density_method 'not measured'
_exptl_crystal_description Block
_exptl_crystal_F_000 1030
_exptl_crystal_size_max 0.22
_exptl_crystal_size_mid 0.21
_exptl_crystal_size_min 0.13
_refine_diff_density_max 2.842
_refine_diff_density_min -1.006
_refine_diff_density_rms 0.206
_refine_ls_abs_structure_details 'Flack H D (1983), Acta Cryst. A39, 876-881'
_refine_ls_abs_structure_Flack 0.10(8)
_refine_ls_extinction_coef 0.0036(3)
_refine_ls_extinction_expression Fc^*^=kFc[1+0.001xFc^2^\l^3^/sin(2\q)]^-1/4^
_refine_ls_extinction_method shelxl
_refine_ls_goodness_of_fit_ref 1.089
_refine_ls_hydrogen_treatment constr
_refine_ls_matrix_type full
_refine_ls_number_parameters 223
_refine_ls_number_reflns 5023
_refine_ls_number_restraints 150
_refine_ls_restrained_S_all 1.072
_refine_ls_R_factor_all 0.0768
_refine_ls_R_factor_gt 0.0467
_refine_ls_shift/su_max 0.001
_refine_ls_shift/su_mean 0.000
_refine_ls_structure_factor_coef Fsqd
_refine_ls_weighting_details 'calc w=1/[\s^2^(Fo^2^)+(0.0726P)^2^+7.9662P] where P=(Fo^2^+2Fc^2^)/3'
_refine_ls_weighting_scheme calc
_refine_ls_wR_factor_gt 0.1311
_refine_ls_wR_factor_ref 0.1449
_reflns_number_gt 3619
_reflns_number_total 5023
_reflns_threshold_expression >2sigma(I)
_cod_data_source_file b706823a.txt
_cod_data_source_block complex-3
_cod_depositor_comments
;
The following automatic conversions were performed:
'_exptl_absorpt_correction_type' value 'Gaussian' changed to 'gaussian'
according to '/home/saulius/struct/CIF-dictionaries/cif_core.dic'
dictionary named 'cif_core.dic' version 2.4.1 from 2010-06-29.

Automatic conversion script
Id: cif_fix_enum 1527 2010-12-29 10:47:43Z saulius 
;
_cod_original_cell_volume 2199.9(8)
_cod_original_sg_symbol_H-M P2(1)/n
_cod_original_formula_sum 'C13 H24.50 Cl Gd O9.25'
_cod_database_code 7005922

loop_
_symmetry_equiv_pos_as_xyz
'x, y, z'
'-x+1/2, y+1/2, -z+1/2'
'-x, -y, -z'
'x-1/2, -y-1/2, z-1/2'

loop_
_atom_site_label
_atom_site_type_symbol
_atom_site_fract_x
_atom_site_fract_y
_atom_site_fract_z
_atom_site_U_iso_or_equiv
_atom_site_adp_type
_atom_site_occupancy
_atom_site_symmetry_multiplicity
_atom_site_calc_flag
_atom_site_refinement_flags
_atom_site_disorder_assembly
_atom_site_disorder_group
Gd1 Gd 1.37305(3) -0.024450(17) 1.08166(3) 0.02019(13) Uani 1 1 d U . .
Cl1 Cl 1.01644(17) 0.15848(12) 1.0513(2) 0.0434(5) Uani 1 1 d U . .
O1 O 1.4595(4) 0.1120(3) 0.8723(4) 0.0302(11) Uani 1 1 d U . .
O2 O 1.3421(4) 0.0985(3) 0.9818(4) 0.0260(11) Uani 1 1 d U . .
O3 O 1.1101(5) 0.4434(3) 0.5977(4) 0.0307(11) Uani 1 1 d U . .
O4 O 1.0102(5) 0.4369(3) 0.7211(4) 0.0313(11) Uani 1 1 d U . .
C1 C 1.3737(6) 0.1330(4) 0.9077(6) 0.0242(15) Uani 1 1 d U . .
C2 C 1.3030(6) 0.2068(4) 0.8509(6) 0.0229(14) Uani 1 1 d U . .
C3 C 1.3365(7) 0.2499(4) 0.7690(6) 0.0288(16) Uani 1 1 d U . .
H3A H 1.4038 0.2337 0.7496 0.035 Uiso 1 1 calc R . .
C4 C 1.2692(7) 0.3169(4) 0.7167(6) 0.0293(16) Uani 1 1 d U . .
H4A H 1.2918 0.3455 0.6624 0.035 Uiso 1 1 calc R . .
C5 C 1.1683(6) 0.3418(4) 0.7446(6) 0.0248(15) Uani 1 1 d U . .
C6 C 1.1357(6) 0.2996(4) 0.8272(6) 0.0270(15) Uani 1 1 d U . .
H6A H 1.0697 0.3169 0.8477 0.032 Uiso 1 1 calc R . .
C7 C 1.2010(6) 0.2319(4) 0.8790(6) 0.0276(15) Uani 1 1 d U . .
H7A H 1.1773 0.2031 0.9324 0.033 Uiso 1 1 calc R . .
C8 C 1.0910(6) 0.4119(4) 0.6839(6) 0.0256(15) Uani 1 1 d U . .
O1W O 1.2661(5) -0.1517(3) 1.0730(5) 0.0314(12) Uani 1 1 d U . .
H1W H 1.1911 -0.1536 1.0604 0.038 Uiso 1 1 calc R . .
C1W C 1.3148(9) -0.2308(5) 1.0810(9) 0.053(2) Uani 1 1 d U . .
H1WA H 1.2500 -0.2682 1.0746 0.080 Uiso 1 1 calc R . .
H1WB H 1.3823 -0.2375 1.1556 0.080 Uiso 1 1 calc R . .
H1WC H 1.3447 -0.2394 1.0179 0.080 Uiso 1 1 calc R . .
O2W O 1.2337(5) 0.0367(3) 1.1680(5) 0.0361(13) Uani 1 1 d U . .
H2W H 1.1805 0.0655 1.1220 0.043 Uiso 1 1 calc R . .
C2W C 1.2564(9) 0.0608(6) 1.2846(8) 0.051(2) Uani 1 1 d U . .
H2WA H 1.1818 0.0836 1.2889 0.077 Uiso 1 1 calc R . .
H2WB H 1.3222 0.0994 1.3084 0.077 Uiso 1 1 calc R . .
H2WC H 1.2806 0.0158 1.3363 0.077 Uiso 1 1 calc R . .
O3W O 1.4180(5) -0.0779(3) 1.2852(4) 0.0345(12) Uani 1 1 d U . .
H3W H 1.3827 -0.1204 1.2828 0.041 Uiso 1 1 calc R . .
C3W C 1.5312(8) -0.0766(6) 1.3841(7) 0.049(2) Uani 1 1 d U . .
H3WA H 1.5204 -0.1040 1.4488 0.074 Uiso 1 1 calc R . .
H3WB H 1.5549 -0.0227 1.4066 0.074 Uiso 1 1 calc R . .
H3WC H 1.5954 -0.1021 1.3643 0.074 Uiso 1 1 calc R . .
O4W O 1.1510(5) -0.0181(3) 0.9397(5) 0.0348(13) Uani 1 1 d U . .
H4W H 1.1060 -0.0538 0.9467 0.042 Uiso 1 1 calc R . .
C4W C 1.0955(8) 0.0168(5) 0.8240(7) 0.044(2) Uani 1 1 d U . .
H4WA H 1.0069 0.0086 0.7946 0.066 Uiso 1 1 calc R . .
H4WB H 1.1299 -0.0074 0.7714 0.066 Uiso 1 1 calc R . .
H4WC H 1.1128 0.0726 0.8290 0.066 Uiso 1 1 calc R . .
O5W O 1.3038(7) -0.1989(5) 1.3469(8) 0.085(3) Uani 1 1 d U . .
H5WE H 1.3413 -0.2160 1.4138 0.101 Uiso 1 1 calc R . .
C5W C 1.1784(10) -0.2242(8) 1.3072(11) 0.077(3) Uani 1 1 d U . .
H5WC H 1.1277 -0.1891 1.2464 0.116 Uiso 1 1 calc R . .
H5WB H 1.1499 -0.2238 1.3720 0.116 Uiso 1 1 calc R . .
H5WA H 1.1723 -0.2769 1.2760 0.116 Uiso 1 1 calc R . .
O6W O 1.0000 0.0000 0.5000 0.048(4) Uani 0.50 2 d SPU . .
H6WA H 0.9775 0.0251 0.4371 0.057 Uiso 0.50 1 d PR . .

loop_
_atom_site_aniso_label
_atom_site_aniso_U_11
_atom_site_aniso_U_22
_atom_site_aniso_U_33
_atom_site_aniso_U_23
_atom_site_aniso_U_13
_atom_site_aniso_U_12
Gd1 0.01813(18) 0.01582(18) 0.0238(2) 0.00046(13) 0.00441(13) 0.00014(13)
Cl1 0.0241(9) 0.0414(11) 0.0637(14) 0.0092(10) 0.0151(9) -0.0005(8)
O1 0.026(2) 0.027(3) 0.038(3) 0.008(2) 0.012(2) 0.006(2)
O2 0.026(2) 0.022(2) 0.028(3) 0.009(2) 0.007(2) 0.002(2)
O3 0.032(3) 0.024(2) 0.030(3) 0.004(2) 0.005(2) -0.004(2)
O4 0.030(3) 0.030(3) 0.034(3) 0.001(2) 0.012(2) 0.007(2)
C1 0.021(3) 0.024(3) 0.023(3) -0.002(3) 0.004(3) -0.002(3)
C2 0.022(3) 0.022(3) 0.025(3) 0.002(3) 0.008(3) -0.002(3)
C3 0.027(3) 0.029(4) 0.032(4) 0.002(3) 0.014(3) 0.003(3)
C4 0.031(4) 0.030(4) 0.028(4) 0.009(3) 0.011(3) 0.003(3)
C5 0.021(3) 0.022(3) 0.030(4) 0.003(3) 0.009(3) 0.002(3)
C6 0.025(3) 0.025(3) 0.029(4) 0.003(3) 0.009(3) 0.006(3)
C7 0.029(4) 0.021(3) 0.035(4) 0.005(3) 0.013(3) 0.000(3)
C8 0.023(3) 0.022(3) 0.027(4) 0.000(3) 0.003(3) -0.001(3)
O1W 0.027(3) 0.022(2) 0.043(3) 0.003(2) 0.010(2) -0.003(2)
C1W 0.054(5) 0.035(5) 0.064(6) 0.002(4) 0.015(5) -0.007(4)
O2W 0.029(3) 0.045(3) 0.032(3) -0.001(2) 0.009(2) 0.010(2)
C2W 0.053(5) 0.058(6) 0.043(5) -0.006(5) 0.017(4) 0.016(5)
O3W 0.037(3) 0.033(3) 0.031(3) 0.004(2) 0.009(2) 0.000(2)
C3W 0.048(5) 0.053(5) 0.033(4) 0.005(4) -0.002(4) 0.003(4)
O4W 0.027(3) 0.029(3) 0.040(3) 0.005(2) 0.004(2) -0.004(2)
C4W 0.038(4) 0.041(5) 0.036(5) 0.007(4) -0.005(4) -0.007(4)
O5W 0.071(5) 0.070(5) 0.097(6) 0.047(5) 0.013(4) -0.003(4)
C5W 0.056(6) 0.089(9) 0.079(8) 0.025(7) 0.018(6) -0.006(6)
O6W 0.033(8) 0.071(11) 0.038(9) 0.039(9) 0.011(7) 0.025(8)

loop_
_atom_type_symbol
_atom_type_description
_atom_type_scat_dispersion_real
_atom_type_scat_dispersion_imag
_atom_type_scat_source
C C 0.0033 0.0016 'International Tables Vol C Tables 4.2.6.8 and 6.1.1.4'
H H 0.0000 0.0000 'International Tables Vol C Tables 4.2.6.8 and 6.1.1.4'
O O 0.0106 0.0060 'International Tables Vol C Tables 4.2.6.8 and 6.1.1.4'
Gd Gd -0.1653 3.9035 'International Tables Vol C Tables 4.2.6.8 and 6.1.1.4'
Cl Cl 0.1484 0.1585 'International Tables Vol C Tables 4.2.6.8 and 6.1.1.4'

loop_
_geom_angle_atom_site_label_1
_geom_angle_atom_site_label_2
_geom_angle_atom_site_label_3
_geom_angle
_geom_angle_site_symmetry_1
_geom_angle_site_symmetry_3
_geom_angle_publ_flag
O3 Gd1 O1 74.34(18) 2_746 3_857 ?
O3 Gd1 O4 123.71(18) 2_746 4_666 ?
O1 Gd1 O4 87.07(18) 3_857 4_666 ?
O3 Gd1 O2 76.82(17) 2_746 . ?
O1 Gd1 O2 129.48(17) 3_857 . ?
O4 Gd1 O2 75.74(17) 4_666 . ?
O3 Gd1 O2W 142.74(17) 2_746 . ?
O1 Gd1 O2W 141.32(18) 3_857 . ?
O4 Gd1 O2W 78.37(18) 4_666 . ?
O2 Gd1 O2W 81.42(18) . . ?
O3 Gd1 O1W 88.25(18) 2_746 . ?
O1 Gd1 O1W 79.24(16) 3_857 . ?
O4 Gd1 O1W 140.29(17) 4_666 . ?
O2 Gd1 O1W 140.03(16) . . ?
O2W Gd1 O1W 89.42(18) . . ?
O3 Gd1 O3W 141.77(17) 2_746 . ?
O1 Gd1 O3W 71.42(17) 3_857 . ?
O4 Gd1 O3W 71.08(17) 4_666 . ?
O2 Gd1 O3W 139.59(17) . . ?
O2W Gd1 O3W 69.98(17) . . ?
O1W Gd1 O3W 69.23(17) . . ?
O3 Gd1 O4W 77.27(18) 2_746 . ?
O1 Gd1 O4W 137.52(17) 3_857 . ?
O4 Gd1 O4W 135.29(17) 4_666 . ?
O2 Gd1 O4W 71.71(16) . . ?
O2W Gd1 O4W 67.28(18) . . ?
O1W Gd1 O4W 68.88(16) . . ?
O3W Gd1 O4W 118.94(17) . . ?
O3 Gd1 C8 100.90(19) 2_746 4_666 ?
O1 Gd1 C8 79.14(18) 3_857 4_666 ?
O4 Gd1 C8 22.80(18) 4_666 4_666 ?
O2 Gd1 C8 66.74(17) . 4_666 ?
O2W Gd1 C8 97.71(19) . 4_666 ?
O1W Gd1 C8 153.22(17) . 4_666 ?
O3W Gd1 C8 88.96(18) . 4_666 ?
O4W Gd1 C8 137.54(17) . 4_666 ?
C1 O1 Gd1 141.0(5) . 3_857 ?
C1 O2 Gd1 139.4(5) . . ?
C8 O3 Gd1 167.4(5) . 2_756 ?
C8 O4 Gd1 110.0(4) . 4_565 ?
O2 C1 O1 126.4(6) . . ?
O2 C1 C2 117.9(6) . . ?
O1 C1 C2 115.7(6) . . ?
C3 C2 C7 119.4(6) . . ?
C3 C2 C1 120.8(6) . . ?
C7 C2 C1 119.8(6) . . ?
C4 C3 C2 119.8(7) . . ?
C4 C3 H3A 120.1 . . ?
C2 C3 H3A 120.1 . . ?
C3 C4 C5 120.7(7) . . ?
C3 C4 H4A 119.6 . . ?
C5 C4 H4A 119.6 . . ?
C4 C5 C6 119.6(6) . . ?
C4 C5 C8 121.0(6) . . ?
C6 C5 C8 119.4(6) . . ?
C7 C6 C5 120.3(7) . . ?
C7 C6 H6A 119.8 . . ?
C5 C6 H6A 119.8 . . ?
C6 C7 C2 120.1(7) . . ?
C6 C7 H7A 119.9 . . ?
C2 C7 H7A 119.9 . . ?
O4 C8 O3 122.6(6) . . ?
O4 C8 C5 118.3(6) . . ?
O3 C8 C5 119.2(6) . . ?
O4 C8 Gd1 47.2(3) . 4_565 ?
O3 C8 Gd1 76.5(4) . 4_565 ?
C5 C8 Gd1 161.6(5) . 4_565 ?
C1W O1W Gd1 129.1(5) . . ?
C1W O1W H1W 109.5 . . ?
Gd1 O1W H1W 121.3 . . ?
O1W C1W H1WA 109.5 . . ?
O1W C1W H1WB 109.5 . . ?
H1WA C1W H1WB 109.5 . . ?
O1W C1W H1WC 109.5 . . ?
H1WA C1W H1WC 109.5 . . ?
H1WB C1W H1WC 109.5 . . ?
C2W O2W Gd1 130.4(5) . . ?
C2W O2W H2W 109.5 . . ?
Gd1 O2W H2W 113.6 . . ?
O2W C2W H2WA 109.5 . . ?
O2W C2W H2WB 109.5 . . ?
H2WA C2W H2WB 109.5 . . ?
O2W C2W H2WC 109.5 . . ?
H2WA C2W H2WC 109.5 . . ?
H2WB C2W H2WC 109.5 . . ?
C3W O3W Gd1 128.9(5) . . ?
C3W O3W H3W 109.5 . . ?
Gd1 O3W H3W 111.2 . . ?
O3W C3W H3WA 109.5 . . ?
O3W C3W H3WB 109.5 . . ?
H3WA C3W H3WB 109.5 . . ?
O3W C3W H3WC 109.5 . . ?
H3WA C3W H3WC 109.5 . . ?
H3WB C3W H3WC 109.5 . . ?
C4W O4W Gd1 131.6(5) . . ?
C4W O4W H4W 109.5 . . ?
Gd1 O4W H4W 114.9 . . ?
O4W C4W H4WA 109.5 . . ?
O4W C4W H4WB 109.5 . . ?
H4WA C4W H4WB 109.5 . . ?
O4W C4W H4WC 109.5 . . ?
H4WA C4W H4WC 109.5 . . ?
H4WB C4W H4WC 109.5 . . ?
C5W O5W H5WE 109.5 . . ?
O5W C5W H5WC 109.5 . . ?
O5W C5W H5WB 109.5 . . ?
H5WC C5W H5WB 109.5 . . ?
O5W C5W H5WA 109.5 . . ?
H5WC C5W H5WA 109.5 . . ?
H5WB C5W H5WA 109.5 . . ?

loop_
_geom_bond_atom_site_label_1
_geom_bond_atom_site_label_2
_geom_bond_distance
_geom_bond_site_symmetry_2
_geom_bond_publ_flag
Gd1 O3 2.324(5) 2_746 ?
Gd1 O1 2.329(5) 3_857 ?
Gd1 O4 2.364(5) 4_666 ?
Gd1 O2 2.366(4) . ?
Gd1 O2W 2.447(5) . ?
Gd1 O1W 2.460(5) . ?
Gd1 O3W 2.503(5) . ?
Gd1 O4W 2.507(5) . ?
Gd1 C8 3.028(7) 4_666 ?
O1 C1 1.265(8) . ?
O1 Gd1 2.329(5) 3_857 ?
O2 C1 1.234(8) . ?
O3 C8 1.265(9) . ?
O3 Gd1 2.324(5) 2_756 ?
O4 C8 1.249(9) . ?
O4 Gd1 2.364(5) 4_565 ?
C1 C2 1.511(9) . ?
C2 C3 1.399(10) . ?
C2 C7 1.404(10) . ?
C3 C4 1.386(10) . ?
C3 H3A 0.9300 . ?
C4 C5 1.391(10) . ?
C4 H4A 0.9300 . ?
C5 C6 1.391(10) . ?
C5 C8 1.502(9) . ?
C6 C7 1.385(9) . ?
C6 H6A 0.9300 . ?
C7 H7A 0.9300 . ?
C8 Gd1 3.028(7) 4_565 ?
O1W C1W 1.439(10) . ?
O1W H1W 0.8200 . ?
C1W H1WA 0.9600 . ?
C1W H1WB 0.9600 . ?
C1W H1WC 0.9600 . ?
O2W C2W 1.404(10) . ?
O2W H2W 0.8200 . ?
C2W H2WA 0.9600 . ?
C2W H2WB 0.9600 . ?
C2W H2WC 0.9600 . ?
O3W C3W 1.412(9) . ?
O3W H3W 0.8200 . ?
C3W H3WA 0.9600 . ?
C3W H3WB 0.9600 . ?
C3W H3WC 0.9600 . ?
O4W C4W 1.440(9) . ?
O4W H4W 0.8200 . ?
C4W H4WA 0.9600 . ?
C4W H4WB 0.9600 . ?
C4W H4WC 0.9600 . ?
O5W C5W 1.410(12) . ?
O5W H5WE 0.8200 . ?
C5W H5WC 0.9600 . ?
C5W H5WB 0.9600 . ?
C5W H5WA 0.9600 . ?
O6W H6WA 0.8283 . ?
